data_7059402
loop_
_publ_author_name
'Qian, Zhen'
'Wu, Hongping'
'Yu, Hongwei'
'Hu, Zhanggui'
'Wang, Jiyang'
'Wu, Yicheng'

_publ_section_title
;
 Synthesis, structure and characterization of three new Mg-containing
 phosphates with deep-UV cut-off edges
;
_journal_issue 17
_journal_name_full 'New Journal of Chemistry'
_journal_page_first 6771
_journal_page_last 6777
_journal_paper_doi 10.1039/C9NJ06311K
_journal_volume 44
_journal_year 2020
_chemical_formula_sum 'Li Mg O P'
_chemical_formula_weight 78.22
_space_group_IT_number 11
_space_group_name_Hall '-P 2yb'
_space_group_name_H-M_alt 'P 1 21/m 1'
_atom_sites_solution_hydrogens geom
_atom_sites_solution_primary direct
_atom_sites_solution_secondary difmap
_audit_creation_method SHELXL-97
_audit_update_record
;
2019-11-20 deposited with the CCDC.	2020-03-17 downloaded from the CCDC.
;
_cell_angle_alpha 90.00
_cell_angle_beta 98.307(4)
_cell_angle_gamma 90.00
_cell_formula_units_Z 4
_cell_length_a 4.5941(13)
_cell_length_b 8.419(2)
_cell_length_c 8.950(3)
_cell_measurement_temperature 296(2)
_cell_volume 342.53(17)
_computing_structure_refinement 'SHELXL-97 (Sheldrick, 1997)'
_computing_structure_solution 'SHELXS-97 (Sheldrick, 1990)'
_diffrn_ambient_temperature 296(2)
_diffrn_measured_fraction_theta_full 0.992
_diffrn_measured_fraction_theta_max 0.992
_diffrn_radiation_monochromator graphite
_diffrn_radiation_source 'fine-focus sealed tube'
_diffrn_radiation_type MoK\a
_diffrn_radiation_wavelength 0.71073
_diffrn_reflns_av_R_equivalents 0.0201
_diffrn_reflns_av_sigmaI/netI 0.0239
_diffrn_reflns_limit_h_max 5
_diffrn_reflns_limit_h_min -5
_diffrn_reflns_limit_k_max 10
_diffrn_reflns_limit_k_min -10
_diffrn_reflns_limit_l_max 8
_diffrn_reflns_limit_l_min -11
_diffrn_reflns_number 2123
_diffrn_reflns_theta_full 27.62
_diffrn_reflns_theta_max 27.62
_diffrn_reflns_theta_min 2.30
_exptl_absorpt_coefficient_mu 0.712
_exptl_crystal_density_diffrn 1.517
_exptl_crystal_density_method 'not measured'
_exptl_crystal_F_000 152
_refine_diff_density_max 0.437
_refine_diff_density_min -0.566
_refine_diff_density_rms 0.097
_refine_ls_extinction_coef 0.053(5)
_refine_ls_extinction_expression Fc^*^=kFc[1+0.001xFc^2^\l^3^/sin(2\q)]^-1/4^
_refine_ls_extinction_method SHELXL
_refine_ls_goodness_of_fit_ref 1.093
_refine_ls_hydrogen_treatment mixed
_refine_ls_matrix_type full
_refine_ls_number_parameters 86
_refine_ls_number_reflns 833
_refine_ls_number_restraints 0
_refine_ls_restrained_S_all 1.093
_refine_ls_R_factor_all 0.0316
_refine_ls_R_factor_gt 0.0264
_refine_ls_shift/su_max 0.000
_refine_ls_shift/su_mean 0.000
_refine_ls_structure_factor_coef Fsqd
_refine_ls_weighting_details 'calc w=1/[\s^2^(Fo^2^)+(0.0372P)^2^+0.3946P] where P=(Fo^2^+2Fc^2^)/3'
_refine_ls_weighting_scheme calc
_refine_ls_wR_factor_gt 0.0717
_refine_ls_wR_factor_ref 0.0750
_reflns_number_gt 726
_reflns_number_total 833
_reflns_threshold_expression >2sigma(I)
_cod_data_source_file c9nj06311k2.cif
_cod_data_source_block yhw2016061102_0m
_cod_depositor_comments
;Adding full bibliography for 7059402--7059404.cif.

 Adding full bibliography for 7059402--7059404.cif.
;
_cod_database_code 7059402

loop_
_symmetry_equiv_pos_as_xyz
'x, y, z'
'-x, y+1/2, -z'
'-x, -y, -z'
'x, -y-1/2, z'

loop_
_atom_site_label
_atom_site_type_symbol
_atom_site_fract_x
_atom_site_fract_y
_atom_site_fract_z
_atom_site_U_iso_or_equiv
_atom_site_adp_type
_atom_site_occupancy
_atom_site_symmetry_multiplicity
_atom_site_calc_flag
_atom_site_refinement_flags
_atom_site_disorder_assembly
_atom_site_disorder_group
Li1 Li 0.0000 0.0000 0.5000 0.0291(17) Uani 1 2 d S . .
Mg1 Mg 1.03832(16) 0.06645(9) -0.16562(8) 0.0068(2) Uani 1 1 d . . .
P1 P 0.60387(17) 0.2500 0.03373(9) 0.0044(2) Uani 1 2 d S . .
P2 P 0.46281(17) 0.2500 0.64384(9) 0.0051(2) Uani 1 2 d S . .
P3 P 0.33287(17) 0.2500 0.32037(9) 0.0053(2) Uani 1 2 d S . .
O1 O 0.7757(3) 0.09928(19) 0.01443(17) 0.0073(3) Uani 1 1 d . . .
O2 O 0.2859(3) 0.10064(19) 0.65745(17) 0.0079(4) Uani 1 1 d . . .
O3 O 0.2997(5) 0.2500 -0.0577(2) 0.0066(5) Uani 1 2 d S . .
O4 O 0.1594(3) 0.09957(19) 0.30978(18) 0.0097(4) Uani 1 1 d . . .
O5 O 0.7640(5) 0.2500 0.7395(2) 0.0062(5) Uani 1 2 d S . .
O6 O 0.5553(5) 0.2500 0.4745(2) 0.0070(5) Uani 1 2 d S . .
O7 O 0.5642(5) 0.2500 0.2085(2) 0.0105(5) Uani 1 2 d S . .

loop_
_atom_site_aniso_label
_atom_site_aniso_U_11
_atom_site_aniso_U_22
_atom_site_aniso_U_33
_atom_site_aniso_U_23
_atom_site_aniso_U_13
_atom_site_aniso_U_12
Li1 0.038(4) 0.035(4) 0.014(3) -0.004(3) 0.004(3) -0.024(3)
Mg1 0.0071(4) 0.0066(4) 0.0064(4) 0.0002(3) 0.0002(3) -0.0002(3)
P1 0.0039(4) 0.0051(4) 0.0041(4) 0.000 0.0003(3) 0.000
P2 0.0042(4) 0.0066(4) 0.0043(4) 0.000 0.0004(3) 0.000
P3 0.0045(4) 0.0071(4) 0.0042(4) 0.000 0.0004(3) 0.000
O1 0.0064(8) 0.0083(8) 0.0075(8) 0.0009(6) 0.0018(6) 0.0022(6)
O2 0.0068(8) 0.0089(8) 0.0082(8) -0.0001(6) 0.0012(6) -0.0020(6)
O3 0.0046(11) 0.0084(11) 0.0063(10) 0.000 -0.0004(8) 0.000
O4 0.0105(8) 0.0080(8) 0.0098(8) -0.0010(6) -0.0005(6) -0.0031(6)
O5 0.0036(11) 0.0101(11) 0.0043(10) 0.000 -0.0014(8) 0.000
O6 0.0040(11) 0.0127(11) 0.0042(10) 0.000 -0.0002(8) 0.000
O7 0.0087(11) 0.0191(12) 0.0038(11) 0.000 0.0015(9) 0.000

loop_
_atom_type_symbol
_atom_type_description
_atom_type_scat_dispersion_real
_atom_type_scat_dispersion_imag
_atom_type_scat_source
Li Li -0.0003 0.0001 'International Tables Vol C Tables 4.2.6.8 and 6.1.1.4'
O O 0.0106 0.0060 'International Tables Vol C Tables 4.2.6.8 and 6.1.1.4'
Mg Mg 0.0486 0.0363 'International Tables Vol C Tables 4.2.6.8 and 6.1.1.4'
P P 0.1023 0.0942 'International Tables Vol C Tables 4.2.6.8 and 6.1.1.4'

loop_
_geom_angle_atom_site_label_1
_geom_angle_atom_site_label_2
_geom_angle_atom_site_label_3
_geom_angle
_geom_angle_site_symmetry_1
_geom_angle_site_symmetry_3
_geom_angle_publ_flag
O2 Li1 O2 180.0 . 3_556 ?
O2 Li1 O4 82.41(6) . 3_556 ?
O2 Li1 O4 97.59(6) 3_556 3_556 ?
O2 Li1 O4 97.59(6) . . ?
O2 Li1 O4 82.41(6) 3_556 . ?
O4 Li1 O4 180.00(4) 3_556 . ?
O2 Li1 Mg1 136.35(5) . 3_655 ?
O2 Li1 Mg1 43.65(5) 3_556 3_655 ?
O4 Li1 Mg1 138.05(5) 3_556 3_655 ?
O4 Li1 Mg1 41.95(5) . 3_655 ?
O2 Li1 Mg1 43.65(5) . 1_456 ?
O2 Li1 Mg1 136.35(5) 3_556 1_456 ?
O4 Li1 Mg1 41.95(5) 3_556 1_456 ?
O4 Li1 Mg1 138.05(5) . 1_456 ?
Mg1 Li1 Mg1 180.00(3) 3_655 1_456 ?
O4 Mg1 O1 93.25(8) 3_655 3_755 ?
O4 Mg1 O5 93.60(7) 3_655 1_554 ?
O1 Mg1 O5 160.36(8) 3_755 1_554 ?
O4 Mg1 O2 81.73(7) 3_655 1_654 ?
O1 Mg1 O2 111.90(7) 3_755 1_654 ?
O5 Mg1 O2 87.30(8) 1_554 1_654 ?
O4 Mg1 O3 166.54(8) 3_655 1_655 ?
O1 Mg1 O3 92.37(7) 3_755 1_655 ?
O5 Mg1 O3 85.08(7) 1_554 1_655 ?
O2 Mg1 O3 84.83(8) 1_654 1_655 ?
O4 Mg1 O1 108.37(7) 3_655 . ?
O1 Mg1 O1 79.58(7) 3_755 . ?
O5 Mg1 O1 80.80(8) 1_554 . ?
O2 Mg1 O1 164.75(8) 1_654 . ?
O3 Mg1 O1 84.68(8) 1_655 . ?
O4 Mg1 Li1 44.41(5) 3_655 1_654 ?
O1 Mg1 Li1 119.21(5) 3_755 1_654 ?
O5 Mg1 Li1 77.87(6) 1_554 1_654 ?
O2 Mg1 Li1 40.47(4) 1_654 1_654 ?
O3 Mg1 Li1 122.52(6) 1_655 1_654 ?
O1 Mg1 Li1 143.20(5) . 1_654 ?
O4 Mg1 Mg1 133.62(5) 3_655 4_565 ?
O1 Mg1 Mg1 133.08(5) 3_755 4_565 ?
O5 Mg1 Mg1 42.46(5) 1_554 4_565 ?
O2 Mg1 Mg1 82.12(5) 1_654 4_565 ?
O3 Mg1 Mg1 42.74(5) 1_655 4_565 ?
O1 Mg1 Mg1 82.67(5) . 4_565 ?
Li1 Mg1 Mg1 100.660(15) 1_654 4_565 ?
O4 Mg1 P2 104.34(6) 3_655 1_654 ?
O1 Mg1 P2 117.26(5) 3_755 1_654 ?
O5 Mg1 P2 78.66(6) 1_554 1_654 ?
O2 Mg1 P2 23.82(4) 1_654 1_654 ?
O3 Mg1 P2 62.25(6) 1_655 1_654 ?
O1 Mg1 P2 142.16(5) . 1_654 ?
Li1 Mg1 P2 60.70(2) 1_654 1_654 ?
Mg1 Mg1 P2 60.843(17) 4_565 1_654 ?
O4 Mg1 Mg1 104.29(6) 3_655 3_755 ?
O1 Mg1 Mg1 41.18(5) 3_755 3_755 ?
O5 Mg1 Mg1 119.19(7) 1_554 3_755 ?
O2 Mg1 Mg1 151.82(6) 1_654 3_755 ?
O3 Mg1 Mg1 87.94(6) 1_655 3_755 ?
O1 Mg1 Mg1 38.40(4) . 3_755 ?
Li1 Mg1 Mg1 147.59(4) 1_654 3_755 ?
Mg1 Mg1 Mg1 110.23(3) 4_565 3_755 ?
P2 Mg1 Mg1 144.88(4) 1_654 3_755 ?
O3 P1 O1 113.15(7) . . ?
O3 P1 O1 113.15(7) . 4_565 ?
O1 P1 O1 113.50(12) . 4_565 ?
O3 P1 O7 107.57(13) . . ?
O1 P1 O7 104.23(8) . . ?
O1 P1 O7 104.22(8) 4_565 . ?
O2 P2 O2 112.57(13) 4_565 . ?
O2 P2 O5 114.28(7) 4_565 . ?
O2 P2 O5 114.28(7) . . ?
O2 P2 O6 106.86(8) 4_565 . ?
O2 P2 O6 106.86(8) . . ?
O5 P2 O6 100.69(12) . . ?
O2 P2 Mg1 88.99(7) 4_565 1_456 ?
O2 P2 Mg1 34.09(6) . 1_456 ?
O5 P2 Mg1 106.12(8) . 1_456 ?
O6 P2 Mg1 139.65(6) . 1_456 ?
O2 P2 Mg1 34.09(6) 4_565 4_466 ?
O2 P2 Mg1 88.99(7) . 4_466 ?
O5 P2 Mg1 106.12(8) . 4_466 ?
O6 P2 Mg1 139.65(6) . 4_466 ?
Mg1 P2 Mg1 58.31(3) 1_456 4_466 ?
O4 P3 O4 116.16(13) . 4_565 ?
O4 P3 O7 111.47(8) . . ?
O4 P3 O7 111.47(8) 4_565 . ?
O4 P3 O6 108.95(8) . . ?
O4 P3 O6 108.95(8) 4_565 . ?
O7 P3 O6 98.29(12) . . ?
P1 O1 Mg1 132.10(10) . 3_755 ?
P1 O1 Mg1 123.11(9) . . ?
Mg1 O1 Mg1 100.42(7) 3_755 . ?
P2 O2 Li1 127.57(10) . . ?
P2 O2 Mg1 122.09(10) . 1_456 ?
Li1 O2 Mg1 95.89(7) . 1_456 ?
P1 O3 Mg1 132.00(5) . 1_455 ?
P1 O3 Mg1 132.00(5) . 4_465 ?
Mg1 O3 Mg1 94.51(9) 1_455 4_465 ?
P3 O4 Mg1 144.32(11) . 3_655 ?
P3 O4 Li1 121.85(10) . . ?
Mg1 O4 Li1 93.64(7) 3_655 . ?
P2 O5 Mg1 132.41(5) . 4_566 ?
P2 O5 Mg1 132.41(5) . 1_556 ?
Mg1 O5 Mg1 95.08(9) 4_566 1_556 ?
P3 O6 P2 125.70(14) . . ?
P3 O7 P1 144.13(16) . . ?

loop_
_geom_bond_atom_site_label_1
_geom_bond_atom_site_label_2
_geom_bond_distance
_geom_bond_site_symmetry_2
_geom_bond_publ_flag
Li1 O2 1.9733(15) . ?
Li1 O2 1.9733(15) 3_556 ?
Li1 O4 2.1207(17) 3_556 ?
Li1 O4 2.1207(17) . ?
Li1 Mg1 3.0245(11) 3_655 ?
Li1 Mg1 3.0245(11) 1_456 ?
Mg1 O4 2.0260(18) 3_655 ?
Mg1 O1 2.0430(18) 3_755 ?
Mg1 O5 2.0947(16) 1_554 ?
Mg1 O2 2.0986(17) 1_654 ?
Mg1 O3 2.1042(16) 1_655 ?
Mg1 O1 2.1658(17) . ?
Mg1 Li1 3.0245(11) 1_654 ?
Mg1 Mg1 3.0907(18) 4_565 ?
Mg1 P2 3.1718(11) 1_654 ?
Mg1 Mg1 3.2351(16) 3_755 ?
P1 O3 1.514(2) . ?
P1 O1 1.5174(16) . ?
P1 O1 1.5174(16) 4_565 ?
P1 O7 1.601(2) . ?
P2 O2 1.5118(16) 4_565 ?
P2 O2 1.5118(16) . ?
P2 O5 1.518(2) . ?
P2 O6 1.632(2) . ?
P2 Mg1 3.1718(11) 1_456 ?
P2 Mg1 3.1718(11) 4_466 ?
P3 O4 1.4921(16) . ?
P3 O4 1.4921(16) 4_565 ?
P3 O7 1.562(2) . ?
P3 O6 1.594(2) . ?
O1 Mg1 2.0431(18) 3_755 ?
O2 Mg1 2.0986(17) 1_456 ?
O3 Mg1 2.1042(16) 1_455 ?
O3 Mg1 2.1042(16) 4_465 ?
O4 Mg1 2.0260(18) 3_655 ?
O5 Mg1 2.0947(16) 4_566 ?
O5 Mg1 2.0947(16) 1_556 ?
